data_7008243
loop_
_publ_author_name
'Toma, Liviu'
'Toma, Luminita Marilena'
'Lescou\"ezec, Rodrigue'
'Armentano, Donatella'
'De Munno, Giovanni'
'Andruh, Marius'
'Cano, Joan'
'Lloret, Francesc'
'Julve, Miguel'

_publ_section_title
;
 Synthesis, crystal structures and magnetic properties of cyanide- and
 phenolate-bridged [M(III)NiII]2 tetranuclear complexes (M=Fe and Cr).
;
_journal_issue 8
_journal_name_full 'Dalton transactions (Cambridge, England : 2003)'
_journal_page_first 1357
_journal_page_last 1364
_journal_paper_doi 10.1039/b500168b
_journal_year 2005
_chemical_formula_sum 'C30 H26 Cr N9 Ni O2'
_chemical_formula_weight 655.31
_chemical_name_systematic
;
?
;
_space_group_IT_number 2
_symmetry_cell_setting triclinic
_symmetry_space_group_name_Hall '-P 1'
_symmetry_space_group_name_H-M 'P -1'
_atom_sites_solution_hydrogens geom
_atom_sites_solution_primary direct
_atom_sites_solution_secondary difmap
_audit_creation_method SHELXL-97
_cell_angle_alpha 101.02(2)
_cell_angle_beta 103.63(2)
_cell_angle_gamma 109.18(2)
_cell_formula_units_Z 2
_cell_length_a 10.000(3)
_cell_length_b 11.492(3)
_cell_length_c 14.669(4)
_cell_measurement_reflns_used 30
_cell_measurement_temperature 293(2)
_cell_measurement_theta_max 30
_cell_measurement_theta_min 15
_cell_volume 1479.6(8)
_computing_cell_refinement 'Siemens P3'
_computing_data_collection 'Siemens P3'
_computing_data_reduction 'Siemens SHELXTL'
_computing_molecular_graphics XP
_computing_publication_material 'SHELXL-97 (Sheldrick, 1997)'
_computing_structure_refinement 'SHELXL-97 (Sheldrick, 1997)'
_computing_structure_solution 'SHELXS-97 (Sheldrick, 1990)'
_diffrn_ambient_temperature 293(2)
_diffrn_measured_fraction_theta_full 1.000
_diffrn_measured_fraction_theta_max 1.000
_diffrn_measurement_device_type 'R3m/V automatic four-circle diffractometer'
_diffrn_measurement_method omega/2-theta-scans
_diffrn_radiation_monochromator graphite
_diffrn_radiation_source 'fine-focus sealed tube'
_diffrn_radiation_type MoK\a
_diffrn_radiation_wavelength 0.71073
_diffrn_reflns_av_R_equivalents 0.0416
_diffrn_reflns_av_sigmaI/netI 0.0498
_diffrn_reflns_limit_h_max 12
_diffrn_reflns_limit_h_min 0
_diffrn_reflns_limit_k_max 13
_diffrn_reflns_limit_k_min -14
_diffrn_reflns_limit_l_max 17
_diffrn_reflns_limit_l_min -18
_diffrn_reflns_number 6213
_diffrn_reflns_theta_full 26.05
_diffrn_reflns_theta_max 26.05
_diffrn_reflns_theta_min 1.96
_diffrn_standards_decay_% 1.3
_exptl_absorpt_coefficient_mu 1.048
_exptl_absorpt_correction_T_max 0.7440
_exptl_absorpt_correction_T_min 0.6673
_exptl_absorpt_correction_type psi-scan
_exptl_crystal_density_diffrn 1.471
_exptl_crystal_density_method 'not measured'
_exptl_crystal_F_000 674
_exptl_crystal_size_max 0.42
_exptl_crystal_size_mid 0.38
_exptl_crystal_size_min 0.30
_refine_diff_density_max 1.644
_refine_diff_density_min -0.493
_refine_diff_density_rms 0.090
_refine_ls_extinction_method none
_refine_ls_goodness_of_fit_ref 0.977
_refine_ls_hydrogen_treatment mixed
_refine_ls_matrix_type full
_refine_ls_number_parameters 403
_refine_ls_number_reflns 5858
_refine_ls_number_restraints 3
_refine_ls_restrained_S_all 0.977
_refine_ls_R_factor_all 0.0759
_refine_ls_R_factor_gt 0.0548
_refine_ls_shift/su_max 0.000
_refine_ls_shift/su_mean 0.000
_refine_ls_structure_factor_coef Fsqd
_refine_ls_weighting_details 'calc w=1/[\s^2^(Fo^2^)+(0.1027P)^2^+0.0000P] where P=(Fo^2^+2Fc^2^)/3'
_refine_ls_weighting_scheme calc
_refine_ls_wR_factor_gt 0.1450
_refine_ls_wR_factor_ref 0.1541
_reflns_number_gt 4177
_reflns_number_total 5858
_reflns_threshold_expression >2sigma(I)
_cod_data_source_file b500168b.txt
_cod_data_source_block 3
_cod_depositor_comments
;
The following automatic conversions were performed:
'_symmetry_cell_setting' value 'Triclinic' changed to 'triclinic'
according to '/home/saulius/struct/CIF-dictionaries/cif_core.dic'
dictionary named 'cif_core.dic' version 2.4.1 from 2010-06-29.

Automatic conversion script
Id: cif_fix_enum 1527 2010-12-29 10:47:43Z saulius 
;
_cod_original_cell_volume 1479.6(7)
_cod_original_sg_symbol_H-M P-1
_cod_database_code 7008243

loop_
_symmetry_equiv_pos_as_xyz
'x, y, z'
'-x, -y, -z'

loop_
_atom_site_label
_atom_site_type_symbol
_atom_site_fract_x
_atom_site_fract_y
_atom_site_fract_z
_atom_site_U_iso_or_equiv
_atom_site_adp_type
_atom_site_occupancy
_atom_site_symmetry_multiplicity
_atom_site_calc_flag
_atom_site_refinement_flags
_atom_site_disorder_assembly
_atom_site_disorder_group
Cr1 Cr -0.15177(7) 0.21748(6) 0.30276(4) 0.03409(18) Uani 1 1 d . . .
N1 N 0.0607(4) 0.2978(3) 0.4080(2) 0.0389(8) Uani 1 1 d . . .
N2 N -0.1204(4) 0.0508(3) 0.3195(3) 0.0435(8) Uani 1 1 d . . .
C1 C 0.1493(5) 0.4215(5) 0.4520(3) 0.0473(11) Uani 1 1 d . . .
H1A H 0.1119 0.4834 0.4409 0.057 Uiso 1 1 calc R . .
C2 C 0.2944(6) 0.4620(6) 0.5134(4) 0.0627(14) Uani 1 1 d . . .
H2A H 0.3529 0.5494 0.5425 0.075 Uiso 1 1 calc R . .
C3 C 0.3502(6) 0.3724(6) 0.5306(4) 0.0693(16) Uani 1 1 d . . .
H3A H 0.4480 0.3986 0.5712 0.083 Uiso 1 1 calc R . .
C4 C 0.2618(5) 0.2410(5) 0.4877(3) 0.0523(12) Uani 1 1 d . . .
C5 C 0.3085(7) 0.1402(7) 0.5028(4) 0.0694(16) Uani 1 1 d . . .
H5A H 0.4053 0.1609 0.5427 0.083 Uiso 1 1 calc R . .
C6 C 0.2169(7) 0.0166(7) 0.4614(4) 0.0716(17) Uani 1 1 d . . .
H6A H 0.2515 -0.0467 0.4734 0.086 Uiso 1 1 calc R . .
C7 C 0.0684(6) -0.0210(5) 0.3996(4) 0.0547(13) Uani 1 1 d . . .
C8 C -0.0341(8) -0.1488(6) 0.3530(5) 0.0727(18) Uani 1 1 d . . .
H8A H -0.0071 -0.2164 0.3637 0.087 Uiso 1 1 calc R . .
C9 C -0.1730(8) -0.1745(5) 0.2921(5) 0.0695(16) Uani 1 1 d . . .
H9A H -0.2404 -0.2592 0.2608 0.083 Uiso 1 1 calc R . .
C10 C -0.2133(6) -0.0718(5) 0.2771(4) 0.0585(13) Uani 1 1 d . . .
H10A H -0.3087 -0.0903 0.2360 0.070 Uiso 1 1 calc R . .
C11 C 0.0189(5) 0.0765(4) 0.3808(3) 0.0427(10) Uani 1 1 d . . .
C12 C 0.1145(5) 0.2079(4) 0.4263(3) 0.0422(10) Uani 1 1 d . . .
N8 N 0.2354(4) 0.2884(3) 0.0404(3) 0.0438(8) Uani 1 1 d . . .
C13 C -0.2628(5) 0.2175(4) 0.4052(3) 0.0437(10) Uani 1 1 d . . .
N3 N -0.3295(5) 0.2167(5) 0.4580(3) 0.0658(12) Uani 1 1 d . . .
C14 C -0.1606(5) 0.3915(5) 0.2937(3) 0.0452(10) Uani 1 1 d . . .
N4 N -0.1640(6) 0.4879(5) 0.2896(4) 0.0759(14) Uani 1 1 d . . .
C15 C -0.3541(5) 0.1159(4) 0.1925(3) 0.0438(10) Uani 1 1 d . . .
N5 N -0.4625(4) 0.0574(4) 0.1297(3) 0.0588(11) Uani 1 1 d . . .
C16 C -0.0477(4) 0.2116(4) 0.1962(3) 0.0330(8) Uani 1 1 d . . .
N6 N 0.0105(4) 0.1939(3) 0.1399(3) 0.0423(8) Uani 1 1 d . . .
Ni1 Ni 0.13709(5) 0.12287(5) 0.06739(3) 0.03118(16) Uani 1 1 d . . .
N7 N 0.2883(3) 0.1550(3) 0.1980(2) 0.0369(8) Uani 1 1 d . . .
C17 C 0.2980(4) 0.0638(4) 0.2334(3) 0.0403(10) Uani 1 1 d . . .
H17A H 0.3784 0.0878 0.2900 0.048 Uiso 1 1 calc R . .
C18 C 0.2009(5) -0.0721(4) 0.1976(3) 0.0382(9) Uani 1 1 d . . .
C19 C 0.2469(5) -0.1532(5) 0.2468(3) 0.0475(11) Uani 1 1 d . . .
H19A H 0.3384 -0.1166 0.2969 0.057 Uiso 1 1 calc R . .
C20 C 0.1652(6) -0.2831(5) 0.2255(3) 0.0506(11) Uani 1 1 d . . .
C21 C 0.0289(6) -0.3332(5) 0.1536(3) 0.0528(12) Uani 1 1 d . . .
H21A H -0.0308 -0.4199 0.1400 0.063 Uiso 1 1 calc R . .
C22 C -0.0255(5) -0.2604(4) 0.0995(3) 0.0425(10) Uani 1 1 d . . .
C23 C 0.0626(4) -0.1268(4) 0.1190(3) 0.0350(9) Uani 1 1 d . . .
C24 C 0.2220(7) -0.3658(6) 0.2808(4) 0.0735(16) Uani 1 1 d . . .
H24A H 0.1499 -0.4532 0.2559 0.110 Uiso 1 1 calc R . .
H24B H 0.2368 -0.3336 0.3494 0.110 Uiso 1 1 calc R . .
H24C H 0.3151 -0.3628 0.2721 0.110 Uiso 1 1 calc R . .
O1 O 0.0178(3) -0.0573(2) 0.06824(18) 0.0342(6) Uani 1 1 d . . .
O2 O 0.2739(3) 0.0511(3) -0.0002(2) 0.0514(8) Uani 1 1 d D . .
H1W H 0.357(3) 0.040(4) 0.038(3) 0.060 Uiso 1 1 d D . .
H2W H 0.230(4) -0.018(3) -0.0599(18) 0.060 Uiso 1 1 d D . .
C25 C 0.4069(5) 0.2839(4) 0.2522(3) 0.0528(12) Uani 1 1 d . . .
H25A H 0.3996 0.3080 0.3174 0.063 Uiso 1 1 calc R . .
H25B H 0.5029 0.2772 0.2598 0.063 Uiso 1 1 calc R . .
C26 C 0.4062(7) 0.3866(6) 0.2096(5) 0.089(2) Uani 1 1 d . . .
H26A H 0.4986 0.4602 0.2470 0.107 Uiso 1 1 calc R . .
H26B H 0.3255 0.4099 0.2211 0.107 Uiso 1 1 calc R . .
C27 C 0.3910(6) 0.3715(6) 0.1059(4) 0.0767(18) Uani 1 1 d . . .
H27A H 0.4588 0.3339 0.0890 0.092 Uiso 1 1 calc R . .
H27B H 0.4193 0.4558 0.0952 0.092 Uiso 1 1 calc R . .
C28 C 0.1745(5) 0.3272(4) -0.0273(3) 0.0506(11) Uani 1 1 d . . .
H28A H 0.2315 0.4073 -0.0312 0.061 Uiso 1 1 calc R . .
C29 C 0.2908(9) 0.7281(7) -0.0001(6) 0.0828(19) Uani 1 1 d . . .
H29A H 0.334(6) 0.811(5) -0.001(4) 0.060 Uiso 1 1 d . . .
H29B H 0.183(6) 0.716(5) -0.003(4) 0.060 Uiso 1 1 d . . .
H29C H 0.272(5) 0.658(5) -0.071(4) 0.060 Uiso 1 1 d . . .
C30 C 0.3989(8) 0.7094(6) 0.0696(6) 0.0811(18) Uani 1 1 d . . .
N9 N 0.4824(8) 0.6924(7) 0.1252(7) 0.139(3) Uani 1 1 d . . .

loop_
_atom_site_aniso_label
_atom_site_aniso_U_11
_atom_site_aniso_U_22
_atom_site_aniso_U_33
_atom_site_aniso_U_23
_atom_site_aniso_U_13
_atom_site_aniso_U_12
Cr1 0.0327(3) 0.0394(4) 0.0309(3) 0.0052(3) 0.0087(3) 0.0190(3)
N1 0.0412(19) 0.046(2) 0.0312(17) 0.0069(15) 0.0093(15) 0.0227(16)
N2 0.051(2) 0.043(2) 0.043(2) 0.0117(16) 0.0216(17) 0.0231(18)
C1 0.042(2) 0.053(3) 0.039(2) 0.002(2) 0.0059(19) 0.020(2)
C2 0.053(3) 0.067(3) 0.048(3) -0.004(2) 0.005(2) 0.018(3)
C3 0.047(3) 0.102(5) 0.041(3) -0.003(3) -0.003(2) 0.031(3)
C4 0.051(3) 0.084(4) 0.036(2) 0.020(2) 0.018(2) 0.040(3)
C5 0.074(4) 0.113(5) 0.048(3) 0.029(3) 0.020(3) 0.067(4)
C6 0.102(5) 0.107(5) 0.062(3) 0.048(4) 0.043(3) 0.087(4)
C7 0.083(4) 0.066(3) 0.055(3) 0.033(3) 0.046(3) 0.053(3)
C8 0.121(5) 0.067(4) 0.083(4) 0.043(3) 0.071(4) 0.063(4)
C9 0.100(5) 0.044(3) 0.080(4) 0.017(3) 0.055(4) 0.032(3)
C10 0.070(3) 0.047(3) 0.062(3) 0.014(2) 0.031(3) 0.021(3)
C11 0.054(3) 0.056(3) 0.038(2) 0.021(2) 0.025(2) 0.036(2)
C12 0.047(2) 0.059(3) 0.030(2) 0.0130(19) 0.0146(18) 0.030(2)
N8 0.0383(19) 0.041(2) 0.0387(19) 0.0053(16) 0.0065(16) 0.0063(16)
C13 0.047(2) 0.051(3) 0.041(2) 0.015(2) 0.016(2) 0.026(2)
N3 0.077(3) 0.087(3) 0.058(3) 0.029(2) 0.036(2) 0.049(3)
C14 0.043(2) 0.051(3) 0.046(3) 0.012(2) 0.016(2) 0.025(2)
N4 0.092(4) 0.061(3) 0.106(4) 0.039(3) 0.051(3) 0.046(3)
C15 0.040(2) 0.051(3) 0.042(2) 0.005(2) 0.015(2) 0.022(2)
N5 0.036(2) 0.079(3) 0.050(2) -0.002(2) 0.0051(19) 0.026(2)
C16 0.0290(19) 0.036(2) 0.0303(19) 0.0038(16) 0.0069(16) 0.0125(17)
N6 0.0363(18) 0.043(2) 0.0391(19) 0.0007(16) 0.0061(16) 0.0159(16)
Ni1 0.0264(3) 0.0319(3) 0.0286(3) 0.0011(2) 0.00534(19) 0.0101(2)
N7 0.0316(17) 0.0408(19) 0.0286(17) -0.0030(15) 0.0067(14) 0.0116(15)
C17 0.035(2) 0.055(3) 0.0268(19) 0.0043(19) 0.0052(17) 0.020(2)
C18 0.041(2) 0.048(2) 0.029(2) 0.0079(18) 0.0133(17) 0.0213(19)
C19 0.047(2) 0.065(3) 0.034(2) 0.014(2) 0.0101(19) 0.029(2)
C20 0.061(3) 0.060(3) 0.046(3) 0.024(2) 0.020(2) 0.034(3)
C21 0.070(3) 0.044(3) 0.046(3) 0.014(2) 0.021(2) 0.023(2)
C22 0.051(3) 0.039(2) 0.039(2) 0.0125(19) 0.015(2) 0.020(2)
C23 0.040(2) 0.040(2) 0.0265(19) 0.0064(16) 0.0136(17) 0.0185(18)
C24 0.096(4) 0.078(4) 0.070(4) 0.039(3) 0.026(3) 0.054(4)
O1 0.0321(14) 0.0321(14) 0.0295(13) 0.0041(11) 0.0024(11) 0.0097(12)
O2 0.0376(16) 0.065(2) 0.0445(18) -0.0056(15) 0.0091(14) 0.0256(16)
C25 0.044(3) 0.047(3) 0.040(2) -0.009(2) -0.002(2) 0.008(2)
C26 0.077(4) 0.052(3) 0.084(4) 0.004(3) -0.016(4) -0.004(3)
C27 0.055(3) 0.061(3) 0.068(4) 0.008(3) 0.006(3) -0.018(3)
C28 0.058(3) 0.032(2) 0.053(3) 0.011(2) 0.019(2) 0.008(2)
C29 0.094(5) 0.076(4) 0.088(5) 0.022(4) 0.039(4) 0.039(4)
C30 0.087(5) 0.046(3) 0.101(5) 0.017(3) 0.027(4) 0.019(3)
N9 0.101(5) 0.080(4) 0.198(9) 0.048(5) -0.004(5) 0.023(4)

loop_
_atom_type_symbol
_atom_type_description
_atom_type_scat_dispersion_real
_atom_type_scat_dispersion_imag
_atom_type_scat_source
C C 0.0033 0.0016 'International Tables Vol C Tables 4.2.6.8 and 6.1.1.4'
H H 0.0000 0.0000 'International Tables Vol C Tables 4.2.6.8 and 6.1.1.4'
N N 0.0061 0.0033 'International Tables Vol C Tables 4.2.6.8 and 6.1.1.4'
O O 0.0106 0.0060 'International Tables Vol C Tables 4.2.6.8 and 6.1.1.4'
Cr Cr 0.3209 0.6236 'International Tables Vol C Tables 4.2.6.8 and 6.1.1.4'
Ni Ni 0.3393 1.1124 'International Tables Vol C Tables 4.2.6.8 and 6.1.1.4'

loop_
_geom_angle_atom_site_label_1
_geom_angle_atom_site_label_2
_geom_angle_atom_site_label_3
_geom_angle
_geom_angle_site_symmetry_1
_geom_angle_site_symmetry_3
_geom_angle_publ_flag
C14 Cr1 C15 92.10(18) . . ?
C14 Cr1 C13 89.30(17) . . ?
C15 Cr1 C13 89.73(17) . . ?
C14 Cr1 C16 91.47(16) . . ?
C15 Cr1 C16 88.17(16) . . ?
C13 Cr1 C16 177.79(16) . . ?
C14 Cr1 N2 174.36(16) . . ?
C15 Cr1 N2 93.31(17) . . ?
C13 Cr1 N2 92.34(16) . . ?
C16 Cr1 N2 87.10(15) . . ?
C14 Cr1 N1 95.11(16) . . ?
C15 Cr1 N1 171.84(15) . . ?
C13 Cr1 N1 94.18(15) . . ?
C16 Cr1 N1 87.82(14) . . ?
N2 Cr1 N1 79.40(14) . . ?
C1 N1 C12 118.2(4) . . ?
C1 N1 Cr1 129.0(3) . . ?
C12 N1 Cr1 112.6(3) . . ?
C10 N2 C11 118.1(4) . . ?
C10 N2 Cr1 129.1(4) . . ?
C11 N2 Cr1 112.7(3) . . ?
N1 C1 C2 123.1(5) . . ?
C3 C2 C1 119.1(5) . . ?
C2 C3 C4 120.5(5) . . ?
C3 C4 C12 116.8(5) . . ?
C3 C4 C5 124.8(5) . . ?
C12 C4 C5 118.5(5) . . ?
C6 C5 C4 121.7(5) . . ?
C5 C6 C7 121.8(5) . . ?
C8 C7 C11 116.6(5) . . ?
C8 C7 C6 125.1(5) . . ?
C11 C7 C6 118.2(5) . . ?
C9 C8 C7 120.4(5) . . ?
C8 C9 C10 119.4(5) . . ?
N2 C10 C9 122.5(5) . . ?
N2 C11 C7 123.0(5) . . ?
N2 C11 C12 116.8(4) . . ?
C7 C11 C12 120.2(4) . . ?
N1 C12 C4 122.4(4) . . ?
N1 C12 C11 118.0(4) . . ?
C4 C12 C11 119.6(4) . . ?
C28 N8 C27 118.7(4) . . ?
C28 N8 Ni1 124.7(3) . . ?
C27 N8 Ni1 116.6(3) . . ?
N3 C13 Cr1 176.8(4) . . ?
N4 C14 Cr1 179.3(5) . . ?
N5 C15 Cr1 177.0(4) . . ?
N6 C16 Cr1 171.0(4) . . ?
C16 N6 Ni1 160.0(3) . . ?
N8 Ni1 N7 98.61(14) . . ?
N8 Ni1 O1 169.62(12) . . ?
N7 Ni1 O1 91.11(13) . . ?
N8 Ni1 O1 89.64(13) . 2 ?
N7 Ni1 O1 169.69(12) . 2 ?
O1 Ni1 O1 80.31(11) . 2 ?
N8 Ni1 N6 93.77(15) . . ?
N7 Ni1 N6 90.14(13) . . ?
O1 Ni1 N6 89.81(13) . . ?
O1 Ni1 N6 95.50(12) 2 . ?
N8 Ni1 O2 86.84(15) . . ?
N7 Ni1 O2 87.15(13) . . ?
O1 Ni1 O2 90.04(13) . . ?
O1 Ni1 O2 87.15(11) 2 . ?
N6 Ni1 O2 177.27(13) . . ?
C17 N7 C25 115.6(4) . . ?
C17 N7 Ni1 122.4(3) . . ?
C25 N7 Ni1 121.6(3) . . ?
N7 C17 C18 129.0(4) . . ?
C19 C18 C23 118.8(4) . . ?
C19 C18 C17 116.5(4) . . ?
C23 C18 C17 124.6(4) . . ?
C20 C19 C18 124.1(4) . . ?
C21 C20 C19 116.5(4) . . ?
C21 C20 C24 121.9(5) . . ?
C19 C20 C24 121.6(5) . . ?
C20 C21 C22 123.4(4) . . ?
C21 C22 C23 119.9(4) . . ?
C21 C22 C28 116.7(4) . 2 ?
C23 C22 C28 123.5(4) . 2 ?
O1 C23 C18 121.4(4) . . ?
O1 C23 C22 121.5(4) . . ?
C18 C23 C22 117.1(4) . . ?
C23 O1 Ni1 128.0(2) . . ?
C23 O1 Ni1 126.7(2) . 2 ?
Ni1 O1 Ni1 99.69(11) . 2 ?
C26 C25 N7 116.8(4) . . ?
C25 C26 C27 121.7(6) . . ?
C26 C27 N8 112.2(5) . . ?
N8 C28 C22 127.3(4) . 2 ?
N9 C30 C29 178.5(9) . . ?

loop_
_geom_bond_atom_site_label_1
_geom_bond_atom_site_label_2
_geom_bond_distance
_geom_bond_site_symmetry_2
_geom_bond_publ_flag
Cr1 C14 2.058(5) . ?
Cr1 C15 2.063(5) . ?
Cr1 C13 2.069(5) . ?
Cr1 C16 2.075(4) . ?
Cr1 N2 2.089(4) . ?
Cr1 N1 2.091(3) . ?
N1 C1 1.332(6) . ?
N1 C12 1.353(5) . ?
N2 C10 1.329(6) . ?
N2 C11 1.369(6) . ?
C1 C2 1.383(6) . ?
C2 C3 1.359(8) . ?
C3 C4 1.398(8) . ?
C4 C12 1.414(6) . ?
C4 C5 1.419(7) . ?
C5 C6 1.334(9) . ?
C6 C7 1.418(8) . ?
C7 C8 1.404(8) . ?
C7 C11 1.413(6) . ?
C8 C9 1.364(8) . ?
C9 C10 1.405(8) . ?
C11 C12 1.416(6) . ?
N8 C28 1.273(6) . ?
N8 C27 1.491(6) . ?
N8 Ni1 1.996(4) . ?
C13 N3 1.133(6) . ?
C14 N4 1.132(6) . ?
C15 N5 1.136(5) . ?
C16 N6 1.141(5) . ?
N6 Ni1 2.093(4) . ?
Ni1 N7 2.022(3) . ?
Ni1 O1 2.026(3) . ?
Ni1 O1 2.033(3) 2 ?
Ni1 O2 2.146(3) . ?
N7 C17 1.276(5) . ?
N7 C25 1.478(5) . ?
C17 C18 1.452(6) . ?
C18 C19 1.409(6) . ?
C18 C23 1.427(6) . ?
C19 C20 1.376(7) . ?
C20 C21 1.370(7) . ?
C20 C24 1.522(6) . ?
C21 C22 1.405(6) . ?
C22 C23 1.428(6) . ?
C22 C28 1.458(6) 2 ?
C23 O1 1.303(5) . ?
O1 Ni1 2.033(3) 2 ?
C25 C26 1.438(8) . ?
C26 C27 1.462(8) . ?
C28 C22 1.458(6) 2 ?
C29 C30 1.405(10) . ?
C30 N9 1.118(9) . ?

loop_
_geom_hbond_atom_site_label_D
_geom_hbond_atom_site_label_H
_geom_hbond_atom_site_label_A
_geom_hbond_distance_DH
_geom_hbond_distance_HA
_geom_hbond_distance_DA
_geom_hbond_angle_DHA
_geom_hbond_site_symmetry_A
O2 H1W N5 0.948(10) 1.905(14) 2.835(5) 167(4) 1_655
O2 H2W N6 0.953(10) 2.41(3) 3.162(5) 135(4) 2

loop_
_geom_torsion_atom_site_label_1
_geom_torsion_atom_site_label_2
_geom_torsion_atom_site_label_3
_geom_torsion_atom_site_label_4
_geom_torsion
_geom_torsion_site_symmetry_1
_geom_torsion_site_symmetry_2
_geom_torsion_site_symmetry_3
_geom_torsion_site_symmetry_4
_geom_torsion_publ_flag
Cr1 C16 N6 Ni1 -21(3) . . . . ?
